data_2241599
loop_
_publ_author_name
'Doroschuk, Roman'

_publ_section_title
;
 Crystal structure of
 bis{\m~2~-3-(pyridin-2-yl)-5-[(1,2,4-triazol-1-yl)methyl]-1,2,4-triazolato}bis[aquanitratocopper(II)]
 dihydrate
;
_journal_coeditor_code RZ5185
_journal_issue 4
_journal_name_full 'Acta Crystallographica Section E'
_journal_page_first 486
_journal_page_last 488
_journal_paper_doi 10.1107/S2056989016003479
_journal_volume 72
_journal_year 2016
_chemical_formula_iupac '[Cu2 (C10 H8 N7)2 (N O3)2 (H2 O)2], 2H2 O'
_chemical_formula_moiety 'C20 H20 Cu2 N16 O8, 2(H2 O)'
_chemical_formula_sum 'C20 H24 Cu2 N16 O10'
_chemical_formula_weight 775.63
_chemical_name_systematic
'Bis{\m~2~-3-(pyridin-2-yl)-5-[(1,2,4-triazol-1-yl)methyl]-1,2,4-triazolato}bis[aquanitratocopper(II)] dihydrate'
_space_group_crystal_system triclinic
_space_group_IT_number 2
_space_group_name_Hall '-P 1'
_space_group_name_H-M_alt 'P -1'
_symmetry_space_group_name_Hall '-P 1'
_symmetry_space_group_name_H-M 'P -1'
_atom_sites_solution_hydrogens mixed
_audit_creation_method SHELXL-2014/7
_cell_angle_alpha 70.1140(10)
_cell_angle_beta 88.6311(10)
_cell_angle_gamma 66.7650(10)
_cell_formula_units_Z 1
_cell_length_a 8.8421(2)
_cell_length_b 8.8636(2)
_cell_length_c 10.5686(2)
_cell_measurement_reflns_used 6116
_cell_measurement_temperature 173(2)
_cell_measurement_theta_max 26.52
_cell_measurement_theta_min 2.53
_cell_volume 709.87(3)
_computing_cell_refinement
;
SAINT (Bruker, 2003)
;
_computing_data_collection
;
APEX2 (Bruker, 2003)
;
_computing_data_reduction
;
SAINT (Bruker, 2003)
;
_computing_molecular_graphics
;
SHELXTL (Sheldrick, 2008)
;
_computing_publication_material
;
SHELXTL (Sheldrick, 2008)
;
_computing_structure_refinement
;
SHELXL2014 (Sheldrick, 2015)
;
_computing_structure_solution
;
SHELXS97 (Sheldrick, 2008)
;
_diffrn_ambient_temperature 173(2)
_diffrn_measured_fraction_theta_full 0.998
_diffrn_measured_fraction_theta_max 0.992
_diffrn_measurement_device_type 'Bruker APEXII CCD'
_diffrn_measurement_method '\f and \w scans'
_diffrn_radiation_type MoK\a
_diffrn_radiation_wavelength 0.71073
_diffrn_reflns_av_R_equivalents 0.0250
_diffrn_reflns_limit_h_max 11
_diffrn_reflns_limit_h_min -8
_diffrn_reflns_limit_k_max 11
_diffrn_reflns_limit_k_min -11
_diffrn_reflns_limit_l_max 13
_diffrn_reflns_limit_l_min -13
_diffrn_reflns_number 8672
_diffrn_reflns_theta_full 25.242
_diffrn_reflns_theta_max 26.576
_diffrn_reflns_theta_min 2.527
_exptl_absorpt_coefficient_mu 1.584
_exptl_absorpt_correction_T_max 0.5359
_exptl_absorpt_correction_T_min 0.5048
_exptl_absorpt_correction_type multi-scan
_exptl_absorpt_process_details
;
(SADABS; Bruker, 2003)
;
_exptl_crystal_colour blue
_exptl_crystal_density_diffrn 1.814
_exptl_crystal_description prism
_exptl_crystal_F_000 394
_exptl_crystal_size_max 0.500
_exptl_crystal_size_mid 0.500
_exptl_crystal_size_min 0.450
_refine_diff_density_max 0.264
_refine_diff_density_min -0.569
_refine_ls_extinction_method none
_refine_ls_goodness_of_fit_ref 1.073
_refine_ls_hydrogen_treatment mixed
_refine_ls_matrix_type full
_refine_ls_number_parameters 233
_refine_ls_number_reflns 2945
_refine_ls_number_restraints 0
_refine_ls_restrained_S_all 1.073
_refine_ls_R_factor_all 0.0295
_refine_ls_R_factor_gt 0.0270
_refine_ls_shift/su_max 0.000
_refine_ls_shift/su_mean 0.000
_refine_ls_structure_factor_coef Fsqd
_refine_ls_weighting_details 'w=1/[\s^2^(Fo^2^)+(0.0387P)^2^+0.4452P] where P=(Fo^2^+2Fc^2^)/3'
_refine_ls_weighting_scheme calc
_refine_ls_wR_factor_gt 0.0716
_refine_ls_wR_factor_ref 0.0730
_reflns_number_gt 2711
_reflns_number_total 2945
_reflns_threshold_expression 'I > 2\s(I)'
_cod_data_source_file rz5185sup1.cif
_cod_data_source_block I
_cod_database_code 2241599
_shelx_space_group_comment
;
The symmetry employed for this shelxl refinement is uniquely defined
by the following loop, which should always be used as a source of
symmetry information in preference to the above space-group names.
They are only intended as comments.
;
_shelx_estimated_absorpt_t_min 0.505
_shelx_estimated_absorpt_t_max 0.536

loop_
_space_group_symop_operation_xyz
'x, y, z'
'-x, -y, -z'

loop_
_atom_site_type_symbol
_atom_site_label
_atom_site_fract_x
_atom_site_fract_y
_atom_site_fract_z
_atom_site_U_iso_or_equiv
_atom_site_adp_type
_atom_site_calc_flag
_atom_site_occupancy
Cu Cu1 0.11824(3) 0.26915(3) 0.15525(2) 0.01617(9) Uani d 1
N N1 -0.2107(2) 0.3725(2) 0.34951(17) 0.0208(4) Uani d 1
N N2 -0.0714(2) 0.3636(2) 0.01433(17) 0.0166(3) Uani d 1
N N3 -0.3010(2) 0.3463(2) -0.04965(17) 0.0185(3) Uani d 1
N N4 0.0614(2) 0.0562(2) 0.20396(16) 0.0169(3) Uani d 1
N N5 0.1657(2) 0.4800(2) 0.08348(17) 0.0169(3) Uani d 1
N N6 0.3708(2) 0.2657(2) 0.34195(17) 0.0184(3) Uani d 1
N N7 0.2554(2) 0.2013(2) 0.33410(17) 0.0185(3) Uani d 1
N N8 0.3280(2) 0.1530(3) 0.55105(19) 0.0291(4) Uani d 1
O O1 -0.1224(2) 0.4373(2) 0.27750(19) 0.0352(4) Uani d 1
O O2 -0.34096(19) 0.4721(2) 0.38151(16) 0.0281(3) Uani d 1
O O3 -0.1751(2) 0.2133(2) 0.38786(18) 0.0361(4) Uani d 1
O O4 0.3491(2) 0.1266(2) 0.07991(19) 0.0289(4) Uani d 1
H H41O 0.388(3) 0.033(4) 0.104(3) 0.029(8) Uiso d 1
H H42O 0.376(3) 0.168(4) 0.010(3) 0.032(8) Uiso d 1
O O5 0.5124(2) 0.7700(2) 0.15015(19) 0.0254(3) Uani d 1
H H51O 0.563(4) 0.698(4) 0.219(3) 0.042(9) Uiso d 1
H H52O 0.458(4) 0.736(4) 0.125(3) 0.041(9) Uiso d 1
C C1 -0.1560(2) 0.2649(2) 0.03218(19) 0.0165(4) Uani d 1
C C2 -0.0792(2) 0.0862(2) 0.13281(19) 0.0172(4) Uani d 1
C C3 0.1479(3) -0.1054(3) 0.2939(2) 0.0207(4) Uani d 1
H H3 0.2474 -0.1283 0.3438 0.025 Uiso calc 1
C C4 0.0969(3) -0.2412(3) 0.3170(2) 0.0237(4) Uani d 1
H H4 0.1614 -0.3551 0.3810 0.028 Uiso calc 1
C C5 -0.0481(3) -0.2088(3) 0.2461(2) 0.0239(4) Uani d 1
H H5 -0.0858 -0.2994 0.2614 0.029 Uiso calc 1
C C6 -0.1384(3) -0.0411(3) 0.1517(2) 0.0221(4) Uani d 1
H H6 -0.2389 -0.0149 0.1013 0.027 Uiso calc 1
C C7 0.3006(2) 0.4957(2) 0.1186(2) 0.0173(4) Uani d 1
C C8 0.4370(2) 0.3469(3) 0.2234(2) 0.0204(4) Uani d 1
H H8A 0.5019 0.2577 0.1842 0.025 Uiso calc 1
H H8B 0.5126 0.3913 0.2508 0.025 Uiso calc 1
C C9 0.2342(3) 0.1361(3) 0.4624(2) 0.0227(4) Uani d 1
H H9 0.1591 0.0820 0.4898 0.027 Uiso calc 1
C C10 0.4109(3) 0.2351(3) 0.4713(2) 0.0249(4) Uani d 1
H H10 0.4888 0.2679 0.5026 0.030 Uiso calc 1

loop_
_atom_site_aniso_label
_atom_site_aniso_U_11
_atom_site_aniso_U_22
_atom_site_aniso_U_33
_atom_site_aniso_U_12
_atom_site_aniso_U_13
_atom_site_aniso_U_23
Cu1 0.01744(14) 0.01210(13) 0.01794(14) -0.00721(9) -0.00253(9) -0.00253(10)
N1 0.0217(9) 0.0206(8) 0.0188(8) -0.0079(7) -0.0028(7) -0.0063(7)
N2 0.0175(8) 0.0123(7) 0.0186(8) -0.0065(6) -0.0017(6) -0.0031(6)
N3 0.0192(8) 0.0183(8) 0.0192(8) -0.0098(7) 0.0007(7) -0.0052(7)
N4 0.0192(8) 0.0149(7) 0.0165(8) -0.0071(6) 0.0009(6) -0.0054(6)
N5 0.0165(8) 0.0132(7) 0.0183(8) -0.0058(6) -0.0029(6) -0.0027(6)
N6 0.0178(8) 0.0149(7) 0.0209(9) -0.0071(6) -0.0037(6) -0.0038(7)
N7 0.0168(8) 0.0169(8) 0.0211(9) -0.0079(6) -0.0007(6) -0.0047(7)
N8 0.0331(10) 0.0328(10) 0.0214(9) -0.0139(8) 0.0005(8) -0.0090(8)
O1 0.0337(9) 0.0291(8) 0.0463(11) -0.0184(7) 0.0147(8) -0.0121(8)
O2 0.0240(8) 0.0294(8) 0.0283(8) -0.0063(6) 0.0038(6) -0.0128(7)
O3 0.0486(11) 0.0177(8) 0.0398(10) -0.0139(7) 0.0086(8) -0.0074(7)
O4 0.0316(9) 0.0164(8) 0.0332(10) -0.0058(7) 0.0129(7) -0.0079(7)
O5 0.0245(8) 0.0180(7) 0.0312(9) -0.0098(7) -0.0023(7) -0.0045(7)
C1 0.0187(9) 0.0154(9) 0.0170(9) -0.0089(7) 0.0013(7) -0.0053(7)
C2 0.0197(9) 0.0165(9) 0.0164(9) -0.0077(7) 0.0031(7) -0.0067(8)
C3 0.0219(10) 0.0172(9) 0.0195(10) -0.0059(8) 0.0000(8) -0.0049(8)
C4 0.0341(12) 0.0143(9) 0.0185(10) -0.0087(8) 0.0023(8) -0.0025(8)
C5 0.0361(12) 0.0179(9) 0.0226(11) -0.0162(9) 0.0069(9) -0.0073(8)
C6 0.0265(11) 0.0212(10) 0.0221(10) -0.0140(8) 0.0015(8) -0.0069(8)
C7 0.0167(9) 0.0177(9) 0.0179(10) -0.0082(7) 0.0007(7) -0.0056(8)
C8 0.0168(9) 0.0196(9) 0.0225(10) -0.0090(8) -0.0020(8) -0.0027(8)
C9 0.0244(10) 0.0204(10) 0.0214(10) -0.0087(8) 0.0019(8) -0.0058(8)
C10 0.0281(11) 0.0234(10) 0.0226(11) -0.0101(9) -0.0038(8) -0.0079(9)

loop_
_atom_type_symbol
_atom_type_description
_atom_type_scat_dispersion_real
_atom_type_scat_dispersion_imag
_atom_type_scat_source
C C 0.0033 0.0016 'International Tables Vol C Tables 4.2.6.8 and 6.1.1.4'
H H 0.0000 0.0000 'International Tables Vol C Tables 4.2.6.8 and 6.1.1.4'
Cu Cu 0.3201 1.2651 'International Tables Vol C Tables 4.2.6.8 and 6.1.1.4'
N N 0.0061 0.0033 'International Tables Vol C Tables 4.2.6.8 and 6.1.1.4'
O O 0.0106 0.0060 'International Tables Vol C Tables 4.2.6.8 and 6.1.1.4'

loop_
_geom_angle_atom_site_label_1
_geom_angle_atom_site_label_2
_geom_angle_atom_site_label_3
_geom_angle_site_symmetry_1
_geom_angle_site_symmetry_3
_geom_angle
N5 Cu1 N2 . . 93.75(6)
N5 Cu1 N4 . . 172.58(6)
N2 Cu1 N4 . . 80.29(6)
N5 Cu1 N7 . . 88.59(6)
N2 Cu1 N7 . . 161.96(7)
N4 Cu1 N7 . . 98.45(6)
N5 Cu1 O4 . . 87.79(7)
N2 Cu1 O4 . . 108.72(7)
N4 Cu1 O4 . . 89.95(6)
N7 Cu1 O4 . . 89.23(7)
O3 N1 O1 . . 120.96(18)
O3 N1 O2 . . 119.57(17)
O1 N1 O2 . . 119.45(17)
C1 N2 N5 . 2_565 105.92(15)
C1 N2 Cu1 . . 114.60(13)
N5 N2 Cu1 2_565 . 137.73(12)
C7 N3 C1 2_565 . 101.45(15)
C3 N4 C2 . . 118.20(16)
C3 N4 Cu1 . . 127.56(14)
C2 N4 Cu1 . . 114.23(13)
C7 N5 N2 . 2_565 105.75(15)
C7 N5 Cu1 . . 126.66(13)
N2 N5 Cu1 2_565 . 127.56(12)
C10 N6 N7 . . 108.72(16)
C10 N6 C8 . . 128.56(17)
N7 N6 C8 . . 122.68(16)
C9 N7 N6 . . 102.89(16)
C9 N7 Cu1 . . 132.81(14)
N6 N7 Cu1 . . 122.03(12)
C10 N8 C9 . . 102.87(18)
Cu1 O4 H41O . . 121(2)
Cu1 O4 H42O . . 123(2)
H41O O4 H42O . . 112(3)
H51O O5 H52O . . 107(3)
N2 C1 N3 . . 113.40(17)
N2 C1 C2 . . 116.86(17)
N3 C1 C2 . . 129.72(17)
N4 C2 C6 . . 122.81(18)
N4 C2 C1 . . 112.59(16)
C6 C2 C1 . . 124.57(18)
N4 C3 C4 . . 122.16(19)
N4 C3 H3 . . 118.9
C4 C3 H3 . . 118.9
C5 C4 C3 . . 119.35(19)
C5 C4 H4 . . 120.3
C3 C4 H4 . . 120.3
C4 C5 C6 . . 118.81(18)
C4 C5 H5 . . 120.6
C6 C5 H5 . . 120.6
C2 C6 C5 . . 118.65(19)
C2 C6 H6 . . 120.7
C5 C6 H6 . . 120.7
N5 C7 N3 . 2_565 113.47(17)
N5 C7 C8 . . 121.54(17)
N3 C7 C8 2_565 . 124.98(17)
N6 C8 C7 . . 111.03(16)
N6 C8 H8A . . 109.4
C7 C8 H8A . . 109.4
N6 C8 H8B . . 109.4
C7 C8 H8B . . 109.4
H8A C8 H8B . . 108.0
N7 C9 N8 . . 114.40(19)
N7 C9 H9 . . 122.8
N8 C9 H9 . . 122.8
N8 C10 N6 . . 111.12(18)
N8 C10 H10 . . 124.4
N6 C10 H10 . . 124.4

loop_
_geom_bond_atom_site_label_1
_geom_bond_atom_site_label_2
_geom_bond_site_symmetry_2
_geom_bond_distance
Cu1 N5 . 1.9709(15)
Cu1 N2 . 1.9732(16)
Cu1 N4 . 2.0386(16)
Cu1 N7 . 2.0409(17)
Cu1 O4 . 2.2293(16)
N1 O3 . 1.234(2)
N1 O1 . 1.244(2)
N1 O2 . 1.266(2)
N2 C1 . 1.326(2)
N2 N5 2_565 1.356(2)
N3 C7 2_565 1.342(2)
N3 C1 . 1.346(3)
N4 C3 . 1.335(3)
N4 C2 . 1.352(3)
N5 C7 . 1.329(2)
N5 N2 2_565 1.356(2)
N6 C10 . 1.328(3)
N6 N7 . 1.368(2)
N6 C8 . 1.455(3)
N7 C9 . 1.321(3)
N8 C10 . 1.323(3)
N8 C9 . 1.349(3)
O4 H41O . 0.71(3)
O4 H42O . 0.79(3)
O5 H51O . 0.78(3)
O5 H52O . 0.76(3)
C1 C2 . 1.463(3)
C2 C6 . 1.376(3)
C3 C4 . 1.391(3)
C3 H3 . 0.9500
C4 C5 . 1.377(3)
C4 H4 . 0.9500
C5 C6 . 1.391(3)
C5 H5 . 0.9500
C6 H6 . 0.9500
C7 N3 2_565 1.342(2)
C7 C8 . 1.496(3)
C8 H8A . 0.9900
C8 H8B . 0.9900
C9 H9 . 0.9500
C10 H10 . 0.9500

loop_
_geom_hbond_atom_site_label_D
_geom_hbond_atom_site_label_H
_geom_hbond_atom_site_label_A
_geom_hbond_site_symmetry_A
_geom_hbond_distance_DH
_geom_hbond_distance_HA
_geom_hbond_distance_DA
_geom_hbond_angle_DHA
O4 H41O O5 1_545 0.71(3) 2.03(3) 2.735(2) 172(3)
O4 H42O O5 2_665 0.79(3) 1.96(3) 2.735(2) 168(3)
O5 H51O O2 1_655 0.78(3) 2.02(3) 2.773(2) 163(3)
O5 H52O N3 2_565 0.76(3) 2.08(3) 2.836(2) 177(3)
C5 H5 O1 1_545 0.95 2.43 3.360(3) 166.2
C8 H8A O4 . 0.99 2.56 3.160(3) 118.7
C8 H8B O2 1_655 0.99 2.36 3.319(3) 161.9
C9 H9 O3 2_556 0.95 2.44 3.205(3) 137.4

loop_
_geom_torsion_atom_site_label_1
_geom_torsion_atom_site_label_2
_geom_torsion_atom_site_label_3
_geom_torsion_atom_site_label_4
_geom_torsion_site_symmetry_1
_geom_torsion_site_symmetry_4
_geom_torsion
C10 N6 N7 C9 . . 0.2(2)
C8 N6 N7 C9 . . 178.21(17)
C10 N6 N7 Cu1 . . 165.14(14)
C8 N6 N7 Cu1 . . -16.9(2)
N5 N2 C1 N3 2_565 . 0.8(2)
Cu1 N2 C1 N3 . . 168.39(13)
N5 N2 C1 C2 2_565 . 179.30(16)
Cu1 N2 C1 C2 . . -13.1(2)
C7 N3 C1 N2 2_565 . -0.8(2)
C7 N3 C1 C2 2_565 . -179.06(19)
C3 N4 C2 C6 . . 1.6(3)
Cu1 N4 C2 C6 . . -179.68(15)
C3 N4 C2 C1 . . -176.44(16)
Cu1 N4 C2 C1 . . 2.2(2)
N2 C1 C2 N4 . . 7.0(2)
N3 C1 C2 N4 . . -174.73(18)
N2 C1 C2 C6 . . -171.04(18)
N3 C1 C2 C6 . . 7.2(3)
C2 N4 C3 C4 . . -0.7(3)
Cu1 N4 C3 C4 . . -179.13(14)
N4 C3 C4 C5 . . -0.6(3)
C3 C4 C5 C6 . . 0.9(3)
N4 C2 C6 C5 . . -1.3(3)
C1 C2 C6 C5 . . 176.53(18)
C4 C5 C6 C2 . . 0.0(3)
N2 N5 C7 N3 2_565 2_565 0.0(2)
Cu1 N5 C7 N3 . 2_565 178.11(12)
N2 N5 C7 C8 2_565 . -178.85(17)
Cu1 N5 C7 C8 . . -0.8(3)
C10 N6 C8 C7 . . -127.1(2)
N7 N6 C8 C7 . . 55.3(2)
N5 C7 C8 N6 . . -46.0(2)
N3 C7 C8 N6 2_565 . 135.26(19)
N6 N7 C9 N8 . . -0.5(2)
Cu1 N7 C9 N8 . . -162.96(15)
C10 N8 C9 N7 . . 0.5(2)
C9 N8 C10 N6 . . -0.3(2)
N7 N6 C10 N8 . . 0.1(2)
C8 N6 C10 N8 . . -177.76(18)

_cod_database_fobs_code 2241599
